data_1565751
loop_
_publ_author_name
'Yakubu, Abdallah'
'Suzuki, Takayoshi'
'Kita, Masakazu'

_publ_section_title
;
 Dinuclear lanthanoid(III) dithiocarbamato complexes bridged by
 (E)-N-benzylidenepicolinohydrazonate: Syntheses, crystal structures and
 spectroscopic properties
;
_journal_name_full 'Inorganica Chimica Acta'
_journal_page_first 119124
_journal_paper_doi 10.1016/j.ica.2019.119124
_journal_volume 498
_journal_year 2019
_chemical_formula_moiety 'C13 H11 N3 O'
_chemical_formula_sum 'C13 H11 N3 O'
_chemical_formula_weight 225.25
_space_group_crystal_system orthorhombic
_space_group_IT_number 61
_space_group_name_Hall '-P 2ac 2ab'
_space_group_name_H-M_alt 'P b c a'
_atom_sites_solution_hydrogens geom
_atom_sites_solution_primary direct
_atom_sites_solution_secondary difmap
_audit_creation_method SHELXL-2014/7
_cell_angle_alpha 90
_cell_angle_beta 90
_cell_angle_gamma 90
_cell_formula_units_Z 8
_cell_length_a 12.0870(8)
_cell_length_b 7.5053(6)
_cell_length_c 25.0504(18)
_cell_measurement_reflns_used 8420
_cell_measurement_temperature 188(2)
_cell_measurement_theta_max 27.45
_cell_measurement_theta_min 3.25
_cell_volume 2272.5(3)
_computing_cell_refinement 'RAPID AUTO'
_computing_data_collection 'RAPID AUTO (Rigaku)'
_computing_data_reduction 'RAPID AUTO'
_computing_molecular_graphics 'CrystalStructure 4.3'
_computing_publication_material 'CrystalStructure 4.3 (Rigaku, 2018)'
_computing_structure_refinement 'SHELXL-2014/7 (Sheldrick, 2014)'
_computing_structure_solution 'SHELXT Version 2014/5 (Sheldrick, 2014)'
_diffrn_ambient_temperature 188(2)
_diffrn_detector_area_resol_mean 10.000
_diffrn_measured_fraction_theta_full 0.999
_diffrn_measured_fraction_theta_max 0.999
_diffrn_measurement_device_type 'Rigaku R-AXIS RAPID'
_diffrn_measurement_method \w
_diffrn_radiation_type MoK\a
_diffrn_radiation_wavelength 0.71075
_diffrn_reflns_av_R_equivalents 0.1066
_diffrn_reflns_av_unetI/netI 0.0561
_diffrn_reflns_Laue_measured_fraction_full 0.999
_diffrn_reflns_Laue_measured_fraction_max 0.999
_diffrn_reflns_limit_h_max 13
_diffrn_reflns_limit_h_min -15
_diffrn_reflns_limit_k_max 9
_diffrn_reflns_limit_k_min -9
_diffrn_reflns_limit_l_max 32
_diffrn_reflns_limit_l_min -27
_diffrn_reflns_number 21073
_diffrn_reflns_point_group_measured_fraction_full 0.999
_diffrn_reflns_point_group_measured_fraction_max 0.999
_diffrn_reflns_theta_full 25.242
_diffrn_reflns_theta_max 27.482
_diffrn_reflns_theta_min 3.253
_exptl_absorpt_coefficient_mu 0.087
_exptl_absorpt_correction_T_max 0.991
_exptl_absorpt_correction_T_min 0.989
_exptl_absorpt_correction_type numerical
_exptl_absorpt_process_details 'NUMABS (Rigaku, 1999)'
_exptl_crystal_colour colorless
_exptl_crystal_density_diffrn 1.317
_exptl_crystal_density_method 'not measured'
_exptl_crystal_description needle
_exptl_crystal_F_000 944
_exptl_crystal_size_max 0.200
_exptl_crystal_size_mid 0.150
_exptl_crystal_size_min 0.100
_refine_diff_density_max 0.170
_refine_diff_density_min -0.222
_refine_diff_density_rms 0.048
_refine_ls_extinction_coef .
_refine_ls_extinction_method none
_refine_ls_goodness_of_fit_ref 1.035
_refine_ls_hydrogen_treatment constr
_refine_ls_matrix_type full
_refine_ls_number_parameters 154
_refine_ls_number_reflns 2598
_refine_ls_number_restraints 0
_refine_ls_restrained_S_all 1.035
_refine_ls_R_factor_all 0.1152
_refine_ls_R_factor_gt 0.0638
_refine_ls_shift/su_max 0.000
_refine_ls_shift/su_mean 0.000
_refine_ls_structure_factor_coef Fsqd
_refine_ls_weighting_details 'w=1/[\s^2^(Fo^2^)+(0.0509P)^2^+0.8403P] where P=(Fo^2^+2Fc^2^)/3'
_refine_ls_weighting_scheme calc
_refine_ls_wR_factor_gt 0.1199
_refine_ls_wR_factor_ref 0.1410
_reflns_Friedel_coverage 0.000
_reflns_Friedel_fraction_full .
_reflns_Friedel_fraction_max .
_reflns_number_gt 1624
_reflns_number_total 2598
_reflns_threshold_expression 'I > 2\s(I)'
_cod_data_source_file Hbphz.cif
_cod_data_source_block bphz
_cod_database_code 1565751
_shelx_shelxl_version_number 2014/7
_shelx_space_group_comment
;
The symmetry employed for this shelxl refinement is uniquely defined
by the following loop, which should always be used as a source of
symmetry information in preference to the above space-group names.
They are only intended as comments.
;
_shelx_estimated_absorpt_t_min 0.983
_shelx_estimated_absorpt_t_max 0.991

loop_
_space_group_symop_operation_xyz
'x, y, z'
'x+1/2, -y+1/2, -z'
'-x, y+1/2, -z+1/2'
'-x+1/2, -y, z+1/2'
'-x, -y, -z'
'-x-1/2, y-1/2, z'
'x, -y-1/2, z-1/2'
'x-1/2, y, -z-1/2'

loop_
_atom_site_label
_atom_site_type_symbol
_atom_site_fract_x
_atom_site_fract_y
_atom_site_fract_z
_atom_site_U_iso_or_equiv
_atom_site_adp_type
_atom_site_occupancy
_atom_site_site_symmetry_order
_atom_site_calc_flag
_atom_site_refinement_flags_posn
_atom_site_refinement_flags_adp
_atom_site_refinement_flags_occupancy
_atom_site_disorder_assembly
_atom_site_disorder_group
O1 O 0.90008(12) 0.0818(2) 0.41970(6) 0.0353(4) Uani 1 1 d . . . . .
N1 N 0.79396(15) 0.4311(3) 0.49987(7) 0.0369(5) Uani 1 1 d . . . . .
N2 N 0.76358(14) 0.2821(2) 0.40273(6) 0.0325(4) Uani 1 1 d . . . . .
H2 H 0.7239 0.3725 0.4143 0.039 Uiso 1 1 calc R U . . .
N3 N 0.74390(14) 0.2087(2) 0.35309(7) 0.0320(4) Uani 1 1 d . . . . .
C1 C 0.8125(2) 0.5093(3) 0.54698(9) 0.0428(6) Uani 1 1 d . . . . .
H1 H 0.7621 0.5986 0.5586 0.051 Uiso 1 1 calc R U . . .
C2 C 0.9004(2) 0.4677(3) 0.57969(9) 0.0444(6) Uani 1 1 d . . . . .
H2A H 0.9103 0.5275 0.6128 0.053 Uiso 1 1 calc R U . . .
C3 C 0.97331(19) 0.3385(4) 0.56361(9) 0.0450(6) Uani 1 1 d . . . . .
H3 H 1.0349 0.3078 0.5853 0.054 Uiso 1 1 calc R U . . .
C4 C 0.95593(17) 0.2535(3) 0.51541(8) 0.0366(6) Uani 1 1 d . . . . .
H4 H 1.0047 0.1626 0.5034 0.044 Uiso 1 1 calc R U . . .
C5 C 0.86571(17) 0.3043(3) 0.48507(8) 0.0302(5) Uani 1 1 d . . . . .
C6 C 0.84544(17) 0.2118(3) 0.43317(8) 0.0298(5) Uani 1 1 d . . . . .
C7 C 0.66516(17) 0.2787(3) 0.32620(8) 0.0313(5) Uani 1 1 d . . . . .
H7 H 0.6218 0.3714 0.3414 0.038 Uiso 1 1 calc R U . . .
C8 C 0.64193(16) 0.2160(3) 0.27212(8) 0.0296(5) Uani 1 1 d . . . . .
C9 C 0.71648(18) 0.1080(3) 0.24461(9) 0.0359(5) Uani 1 1 d . . . . .
H9 H 0.7833 0.0723 0.2615 0.043 Uiso 1 1 calc R U . . .
C10 C 0.6944(2) 0.0524(3) 0.19323(9) 0.0398(6) Uani 1 1 d . . . . .
H10 H 0.7452 -0.0233 0.1753 0.048 Uiso 1 1 calc R U . . .
C11 C 0.59842(19) 0.1066(3) 0.16775(9) 0.0385(6) Uani 1 1 d . . . . .
H11 H 0.5837 0.0699 0.1322 0.046 Uiso 1 1 calc R U . . .
C12 C 0.52423(19) 0.2146(3) 0.19454(9) 0.0387(6) Uani 1 1 d . . . . .
H12 H 0.4580 0.2514 0.1773 0.046 Uiso 1 1 calc R U . . .
C13 C 0.54576(17) 0.2691(3) 0.24611(9) 0.0358(5) Uani 1 1 d . . . . .
H13 H 0.4943 0.3438 0.2641 0.043 Uiso 1 1 calc R U . . .

loop_
_atom_site_aniso_label
_atom_site_aniso_U_11
_atom_site_aniso_U_22
_atom_site_aniso_U_33
_atom_site_aniso_U_23
_atom_site_aniso_U_13
_atom_site_aniso_U_12
O1 0.0404(9) 0.0311(9) 0.0345(9) -0.0016(7) 0.0004(7) 0.0046(7)
N1 0.0433(12) 0.0366(11) 0.0309(10) -0.0037(8) -0.0028(8) 0.0055(9)
N2 0.0385(11) 0.0309(10) 0.0282(10) -0.0042(8) -0.0014(8) 0.0037(8)
N3 0.0388(10) 0.0310(10) 0.0262(9) -0.0035(8) -0.0003(8) -0.0010(9)
C1 0.0525(15) 0.0385(14) 0.0373(13) -0.0090(11) -0.0039(11) 0.0104(12)
C2 0.0520(16) 0.0487(16) 0.0326(13) -0.0083(11) -0.0069(11) -0.0004(12)
C3 0.0441(14) 0.0509(16) 0.0399(14) -0.0010(12) -0.0121(11) 0.0038(12)
C4 0.0387(14) 0.0361(13) 0.0349(13) -0.0009(11) -0.0032(10) 0.0045(10)
C5 0.0375(12) 0.0251(11) 0.0281(12) 0.0008(9) 0.0002(9) -0.0021(10)
C6 0.0331(12) 0.0269(12) 0.0293(12) 0.0017(9) 0.0013(9) -0.0032(9)
C7 0.0347(13) 0.0271(12) 0.0322(13) -0.0013(9) 0.0014(9) 0.0013(9)
C8 0.0362(12) 0.0247(11) 0.0280(12) 0.0004(9) -0.0015(9) -0.0048(9)
C9 0.0410(14) 0.0353(13) 0.0314(12) 0.0006(10) -0.0023(10) 0.0049(10)
C10 0.0478(14) 0.0374(14) 0.0343(13) -0.0057(10) 0.0040(11) 0.0040(11)
C11 0.0509(15) 0.0358(14) 0.0288(12) 0.0001(10) -0.0029(10) -0.0063(11)
C12 0.0385(13) 0.0402(14) 0.0374(13) 0.0022(11) -0.0075(10) -0.0019(11)
C13 0.0354(13) 0.0340(13) 0.0379(13) -0.0016(11) -0.0015(10) 0.0005(10)

loop_
_atom_type_symbol
_atom_type_description
_atom_type_scat_dispersion_real
_atom_type_scat_dispersion_imag
_atom_type_scat_source
C C 0.0033 0.0016 'International Tables Vol C Tables 4.2.6.8 and 6.1.1.4'
H H 0.0000 0.0000 'International Tables Vol C Tables 4.2.6.8 and 6.1.1.4'
N N 0.0061 0.0033 'International Tables Vol C Tables 4.2.6.8 and 6.1.1.4'
O O 0.0106 0.0060 'International Tables Vol C Tables 4.2.6.8 and 6.1.1.4'

loop_
_geom_angle_atom_site_label_1
_geom_angle_atom_site_label_2
_geom_angle_atom_site_label_3
_geom_angle
_geom_angle_site_symmetry_1
_geom_angle_site_symmetry_3
C1 N1 C5 116.61(19) . .
C6 N2 N3 118.47(18) . .
C6 N2 H2 120.8 . .
N3 N2 H2 120.8 . .
C7 N3 N2 116.00(18) . .
N1 C1 C2 123.7(2) . .
N1 C1 H1 118.2 . .
C2 C1 H1 118.2 . .
C3 C2 C1 118.8(2) . .
C3 C2 H2A 120.6 . .
C1 C2 H2A 120.6 . .
C2 C3 C4 119.1(2) . .
C2 C3 H3 120.5 . .
C4 C3 H3 120.5 . .
C3 C4 C5 118.2(2) . .
C3 C4 H4 120.9 . .
C5 C4 H4 120.9 . .
N1 C5 C4 123.7(2) . .
N1 C5 C6 117.69(18) . .
C4 C5 C6 118.64(19) . .
O1 C6 N2 123.2(2) . .
O1 C6 C5 121.42(19) . .
N2 C6 C5 115.34(19) . .
N3 C7 C8 119.91(19) . .
N3 C7 H7 120.0 . .
C8 C7 H7 120.0 . .
C13 C8 C9 118.4(2) . .
C13 C8 C7 120.14(19) . .
C9 C8 C7 121.43(19) . .
C10 C9 C8 120.8(2) . .
C10 C9 H9 119.6 . .
C8 C9 H9 119.6 . .
C9 C10 C11 120.2(2) . .
C9 C10 H10 119.9 . .
C11 C10 H10 119.9 . .
C12 C11 C10 119.4(2) . .
C12 C11 H11 120.3 . .
C10 C11 H11 120.3 . .
C13 C12 C11 120.4(2) . .
C13 C12 H12 119.8 . .
C11 C12 H12 119.8 . .
C12 C13 C8 120.7(2) . .
C12 C13 H13 119.6 . .
C8 C13 H13 119.6 . .

loop_
_geom_bond_atom_site_label_1
_geom_bond_atom_site_label_2
_geom_bond_distance
_geom_bond_site_symmetry_2
O1 C6 1.226(2) .
N1 C1 1.337(3) .
N1 C5 1.340(3) .
N2 C6 1.356(3) .
N2 N3 1.381(2) .
N2 H2 0.8800 .
N3 C7 1.279(2) .
C1 C2 1.378(3) .
C1 H1 0.9500 .
C2 C3 1.371(3) .
C2 H2A 0.9500 .
C3 C4 1.381(3) .
C3 H3 0.9500 .
C4 C5 1.383(3) .
C4 H4 0.9500 .
C5 C6 1.494(3) .
C7 C8 1.461(3) .
C7 H7 0.9500 .
C8 C13 1.391(3) .
C8 C9 1.394(3) .
C9 C10 1.379(3) .
C9 H9 0.9500 .
C10 C11 1.385(3) .
C10 H10 0.9500 .
C11 C12 1.382(3) .
C11 H11 0.9500 .
C12 C13 1.380(3) .
C12 H12 0.9500 .
C13 H13 0.9500 .

loop_
_geom_torsion_atom_site_label_1
_geom_torsion_atom_site_label_2
_geom_torsion_atom_site_label_3
_geom_torsion_atom_site_label_4
_geom_torsion
_geom_torsion_site_symmetry_1
_geom_torsion_site_symmetry_2
_geom_torsion_site_symmetry_3
_geom_torsion_site_symmetry_4
C6 N2 N3 C7 179.36(18) . . . .
C5 N1 C1 C2 0.8(4) . . . .
N1 C1 C2 C3 -0.4(4) . . . .
C1 C2 C3 C4 -0.4(4) . . . .
C2 C3 C4 C5 0.7(4) . . . .
C1 N1 C5 C4 -0.5(3) . . . .
C1 N1 C5 C6 178.6(2) . . . .
C3 C4 C5 N1 -0.2(3) . . . .
C3 C4 C5 C6 -179.3(2) . . . .
N3 N2 C6 O1 -2.9(3) . . . .
N3 N2 C6 C5 176.91(17) . . . .
N1 C5 C6 O1 -171.91(19) . . . .
C4 C5 C6 O1 7.2(3) . . . .
N1 C5 C6 N2 8.2(3) . . . .
C4 C5 C6 N2 -172.62(19) . . . .
N2 N3 C7 C8 176.86(18) . . . .
N3 C7 C8 C13 169.1(2) . . . .
N3 C7 C8 C9 -13.4(3) . . . .
C13 C8 C9 C10 -1.3(3) . . . .
C7 C8 C9 C10 -178.8(2) . . . .
C8 C9 C10 C11 1.4(3) . . . .
C9 C10 C11 C12 -1.0(3) . . . .
C10 C11 C12 C13 0.5(3) . . . .
C11 C12 C13 C8 -0.3(3) . . . .
C9 C8 C13 C12 0.7(3) . . . .
C7 C8 C13 C12 178.3(2) . . . .
